data_2010166
loop_
_publ_author_name
'Joo, H.C.'
'Park, K.M.'
'Lee, U.'

_publ_section_title
;
 Tetrapotassium tetrahydrogen-\b-hexamolybdoplatinate(IV) dihydrate,
 K~4~[H~4~\b-PtMo~6~O~24~].2H~2~O
;
_journal_issue 11
_journal_name_full 'Acta Crystallographica Section C'
_journal_page_first 1659
_journal_page_last 1661
_journal_paper_doi 10.1107/S0108270194004816
_journal_volume 50
_journal_year 1994
_chemical_formula_moiety 'H4 K4 Mo6 O24 Pt,2(H2 O1)'
_chemical_formula_sum 'H8 K4 Mo6 O26 Pt'
_chemical_formula_weight 1351.47
_space_group_IT_number 2
_symmetry_cell_setting triclinic
_symmetry_space_group_name_Hall '-P 1'
_symmetry_space_group_name_H-M 'P -1'
_atom_type_scat_source IntTabIV
_cell_angle_alpha 113.680(10)
_cell_angle_beta 110.540(10)
_cell_angle_gamma 81.970(10)
_cell_formula_units_Z 2
_cell_length_a 10.636(2)
_cell_length_b 12.041(2)
_cell_length_c 10.5670(10)
_cell_measurement_reflns_used 25
_cell_measurement_temperature 298
_cell_measurement_theta_max 19.98
_cell_measurement_theta_min 19.895
_cell_volume 1160.6(3)
_diffrn_measurement_device 'Rigaku AFC-5S'
_diffrn_measurement_method \w-2\q
_diffrn_radiation_type MoK\a
_diffrn_radiation_wavelength 0.71069
_diffrn_reflns_av_R_equivalents 0.0053
_diffrn_reflns_limit_h_max 15
_diffrn_reflns_limit_h_min 0
_diffrn_reflns_limit_k_max 17
_diffrn_reflns_limit_k_min -17
_diffrn_reflns_limit_l_max 15
_diffrn_reflns_limit_l_min -15
_diffrn_reflns_number 10231
_diffrn_reflns_theta_max 35
_diffrn_standards_decay_% <1
_diffrn_standards_interval_count 150
_diffrn_standards_number 3
_exptl_absorpt_coefficient_mu 9.76
_exptl_absorpt_correction_T_max 0.647
_exptl_absorpt_correction_T_min 0.213
_exptl_crystal_colour 'Lemon yellow'
_exptl_crystal_density_diffrn 3.87
_exptl_crystal_description 'hexagonal prism'
_exptl_crystal_size_max 0.3
_exptl_crystal_size_mid 0.3
_exptl_crystal_size_min 0.1
_refine_diff_density_max 3.26
_refine_diff_density_min -4.15
_refine_ls_extinction_method none
_refine_ls_goodness_of_fit_obs 3.84
_refine_ls_number_parameters 335
_refine_ls_number_reflns 9170
_refine_ls_R_factor_obs 0.044
_refine_ls_shift/esd_max 0.068
_refine_ls_structure_factor_coef F
_refine_ls_weighting_details 'w = 1/[\s^2^(|F~o~|) + |0.02F~o~|^2^]'
_refine_ls_weighting_scheme calc
_refine_ls_wR_factor_obs 0.058
_reflns_number_observed 9126
_reflns_number_total 9170
_reflns_observed_criterion I>3.0\s(I)
_cod_data_source_file du1074.cif
_cod_data_source_block du1074_structure_1_of_1
_cod_depositor_comments
;
The following automatic conversions were performed:

'_refine_ls_weighting_scheme' value 'w = 1/[\s^2^(|F~o~|) +
|0.02F~o~|^2^]' was changed to 'calc'. New tag
'_refine_ls_weighting_details' was created. The value of the new tag
was set to 'w = 1/[\s^2^(|F~o~|) + |0.02F~o~|^2^]'.

Automatic conversion script
Id: cif_fix_values 3143 2015-03-26 13:38:13Z robertas 
;
_cod_original_formula_sum 'H8 K4 Mo6 O26 Pt1'
_cod_database_code 2010166

loop_
_symmetry_equiv_pos_as_xyz
x,y,z
-x,-y,-z

loop_
_atom_site_label
_atom_site_fract_x
_atom_site_fract_y
_atom_site_fract_z
Pt .26247(3) .11887(2) .09688(3)
Mo1 .50146(7) .30571(6) .16031(7)
Mo2 .41385(7) .31209(6) .43662(7)
Mo3 .34378(7) .13561(6) -.17308(7)
Mo4 .18213(7) .13642(6) .38760(7)
Mo5 .06664(6) .25817(6) -.11788(7)
Mo6 -.01211(6) .25707(6) .16591(7)
O1t -.1710(6) .2139(6) .0399(8)
O2t .6653(7) .3025(7) .2649(8)
O3t .5809(7) .3100(7) .5343(8)
O4t .3887(7) .0060(6) -.3000(7)
O5t .4899(8) .4211(6) .1000(8)
O6t .3671(7) .2527(7) -.2144(8)
O7t .1772(8) .0093(6) .4220(8)
O8t .3409(8) .4259(6) .5478(8)
O9t .1303(7) .2525(7) .5162(7)
O10t .1058(7) .3874(6) -.1279(8)
O11t -.0985(7) .2301(7) -.2236(8)
O12t -.0351(7) .3802(6) .3086(8)
O13b .5096(6) .1643(5) -.0080(6)
O14b .3704(6) .1699(5) .4602(6)
O15b .3090(6) .0025(5) -.0784(6)
O16b .4152(6) .3854(5) .3070(6)
O17b .1522(6) .1299(6) -.2441(6)
O18b .0105(6) .1227(5) .2292(7)
O19b .2485(6) .0047(5) .1875(6)
O20b .0479(6) .3373(5) .0731(6)
O21c .4514(6) .1607(5) .2308(6)
O22c .0689(5) .1086(5) -.0273(6)
O23d .2855(6) .2401(5) .0206(6)
O24d .2086(6) .2401(5) .2663(6)
K1 .2505(3) .4673(2) .7656(3)
K2 .2215(3) .5335(2) .2047(3)
K3 .3935(3) .8662(3) .3454(3)
K4 .1466(4) .8616(4) .5749(5)
O1w .6601(9) .3538(10) -.0954(12)
O2w .8622(10) .3880(11) .5557(11)

loop_
_geom_angle_atom_site_label_1
_geom_angle_atom_site_label_2
_geom_angle_atom_site_label_3
_geom_angle
_geom_angle_publ_flag
Mo1 Pt Mo2 59.82(2) yes
Mo1 Pt Mo5 84.78(2) yes
Mo3 Pt Mo4 173.55(2) yes
Mo2 Mo1 Mo5 89.06(2) yes
Mo1 Mo5 Mo6 89.31(2) yes
O15b Pt Od23 82.1(3) yes
O21c Pt O22c 170.0(2) yes
O23d Pt O24d 95.9(3) yes
O23f Mo3 O15b 71.3(2) yes
Mo1 Pt Mo4 117.36(2) yes
Mo2 Pt Mo6 82.75(2) yes
Mo5 Pt Mo6 61.38(2) yes
Mo1 Mo2 Mo6 91.67(2) yes
Mo2 Mo6 Mo5 89.92(2) yes
O15b Pt O24d 177.0(2) yes
O19b Pt O23d 175.9(2) yes
O19b Pt O24d 81.7(3) yes
O24d Mo4 O19b 70.3(2) yes
Mo1 Pt Mo3 57.82(2) no
Mo1 Pt Mo6 114.47(2) no
Mo2 Pt Mo3 117.49(2) no
Mo2 Pt Mo4 57.54(2) no
Mo2 Pt Mo5 112.69(2) no
Mo3 Pt Mo5 58.17(2) no
Mo3 Pt Mo6 119.46(2) no
Mo4 Pt Mo5 118.69(2) no
Mo4 Pt Mo6 57.39(2) no
O15b Pt O22c 89.5(2) no
O21c Pt O23d 85.8(3) no
O21c Pt O24d 85.5(2) no
O19b Pt O22c 96.2(3) no
O15b Pt O19b 100.5(3) no
O15b Pt O21c 96.6(2) no
O22c Pt O24d 88.2(2) no
O21c Pt O19b 90.7(3) no
O23d Pt O22c 87.0(3) no
O23d Mo3 O17b 75.8(2) no
O23d Mo3 O4t 155.8(4) no
O24d Mo4 O7t 156.2(3) no
O23d Mo3 O13b 74.5(2) no
O24d Mo4 O14b 75.0(3) no
O24d Mo4 O18b 74.1(3) no
O23d Mo3 O6t 99.(3) no
O24d Mo4 O9t 98.2(4) no
O13b Mo3 O17b 148.6(3) no
O14b Mo4 O18b 147.2(3) no
O17b Mo3 O15b 80.5(3) no
O13b Mo3 O15b 80.9(3) no
O14b Mo4 O19b 78.8(2) no
O17b Mo3 O15b 80.5(3) no
O18b Mo4 O19b 80.6(2) no
O13b Mo3 O14 99.9(3) no
O17b Mo3 O4t 103.2(3) no
O14b Mo4 O7t 102.3(3) no
O18b Mo4 O7t 101.4(3) no
O4t Mo3 O6t 105.3(4) no
O13b Mo3 O6t 95.0(3) no
O17b Mo3 O6t 99.1(3) no
O14b Mo4 O9t 100.5(3) no
O18b Mo4 O9t 94.6(3) no
O7t Mo4 O9t 105.5(4) no
O21c Mo1 O23d 72.1(2) no
O21c Mo2 O24d 72.2(2) no
O22c Mo5 O23d 72.7(2) no
O22c Mo6 O24d 73.3(2) no
O21c Mo1 O16b 71.3(3) no
O21c Mo2 O16b 71.8(2) no
O22c Mo5 O20b 71.9(2) no
O22c Mo6 O18b 82.7(3) no
O21c Mo1 O13b 82.1(3) no
O21c Mo2 O14b 81.0(3) no
O22c Mo5 O17b 82.1(3) no
O22c Mo6 O20b 69.8(2) no
O21c Mo1 O5t 163.5(3) no
O21c Mo2 O8t 162.3(3) no
O22c Mo5 O10t 160.7(3) no
O22c Mo6 O12t 165.9(3) no
O21c Mo1 O2t 88.9(4) no
O21c Mo2 O3t 90.0(3) no
O22c Mo5 O11t 92.0(4) no
O22c Mo6 O1t 85.0(3) no
O23d Mo1 O13b 72.3(2) no
O24d Mo2 O14b 72.3(2) no
O23d Mo5 O17b 72.1(2) no
O24d Mo6 O18b 74.3(3) no
O23d Mo1 O2t 158.9(3) no
O24d Mo2 O3t 158.6(3) no
O23d Mo5 O11t 163.5(3) no
O24d Mo6 O1t 156.9(3) no
O13b Mo1 O16b 147.0(3) no
O14b Mo2 O16b 147.9(2) no
O13b Mo1 O5t 102.2(3) no
O14b Mo2 O8t 101.5(4) no
O17b Mo5 O10t 103.5(4) no
O18b Mo6 O12t 104.6(4) no
O2t Mo1 O5t 106.3(4) no
O3t Mo2 O8t 107.2(3) no
O23d Mo1 O16b 81.1(2) no
O24d Mo2 O16b 83.2(3) no
O23d Mo5 O20b 81.4(2) no
O24f Mo6 O20b 81.4(3) no
O23d Mo1 O5t 93.8(3) no
O24d Mo2 O8t 91.8(3) no
O23d Mo5 O10t 91.2(3) no
O24d Mo6 O12t 96.7(3) no
O17b Mo5 O20b 147.3(3) no
O18b Mo6 O20b 147.5(3) no
O13b Mo1 O2t 96.6(3) no
O14b Mo2 O3t 93.8(4) no
O17b Mo5 O11t 100.2(3) no
O18b Mo6 O1t 95.3(3) no
O10t Mo5 O11t 105.0(4) no
O1t Mo6 O12t 105.9(3) no

loop_
_geom_bond_atom_site_label_1
_geom_bond_atom_site_label_2
_geom_bond_site_symmetry_1
_geom_bond_site_symmetry_2
_geom_bond_distance
_geom_bond_publ_flag
Pt Mo1 . . 3.3410(10) yes
Pt Mo2 . . 3.3430(10) yes
Pt Mo3 . . 3.3420(10) yes
Pt Mo4 . . 3.3890(10) yes
Pt Mo5 . . 3.3270(10) yes
Pt Mo6 . . 3.3160(10) yes
Pt O15b . . 2.001(6) yes
Pt O19b . . 2.010(8) yes
Pt O21c . . 2.003(5) yes
Pt O22c . . 2.006(5) yes
Pt O23d . . 2.006(7) yes
Pt O24d . . 2.013(6) yes
Mo1 O21c . . 2.339(8) yes
Mo5 O22c . . 2.350(7) yes
Mo1 O13b . . 1.924(5) yes
Mo1 O16b . . 1.929(7) yes
Mo2 O14b . . 1.963(8) yes
Mo2 O16b . . 1.909(8) yes
Mo3 O13b . . 1.950(5) yes
Mo3 O15b . . 2.328(8) yes
Mo3 O17b . . 1.910(6) yes
Mo4 O14b . . 1.913(6) yes
Mo4 O18b . . 1.969(6) yes
Mo4 O19b . . 2.351(6) yes
Mo5 O17b . . 1.949(6) yes
Mo5 O20b . . 1.925(7) yes
Mo6 O18b . . 1.942(8) yes
O22c O18b . 2_555 2.764(7) yes
O15b O13b . 2_655 2.783(9) yes
Mo1 Mo2 . . 3.3330(10) yes
Mo1 Mo3 . . 3.2310(10) yes
Mo2 Mo4 . . 3.2400(10) yes
Mo3 Mo5 . . 3.2410(10) yes
Mo4 Mo6 . . 3.2200(10) yes
Mo5 Mo6 . . 3.3900(10) yes
Mo1 O23d . . 2.296(5) yes
Mo2 O24d . . 2.297(5) yes
Mo3 O23d . . 2.182(6) yes
Mo4 O24d . . 2.218(7) yes
Mo5 O23d . . 2.309(5) yes
Mo6 O24d . . 2.230(5) yes
Mo2 O21c . . 2.332(6) yes
Mo6 O22c . . 2.445(6) yes
Mo1 O2t . . 1.710(7) yes
Mo1 O5t . . 1.721(9) yes
Mo2 O3t . . 1.716(7) yes
Mo2 O8t . . 1.706(8) yes
Mo3 O4t . . 1.738(6) yes
Mo3 O6t . . 1.710(10) yes
Mo4 O7t . . 1.721(9) yes
Mo4 O9t . . 1.700(7) yes
Mo5 O10t . . 1.717(9) yes
Mo5 O11t . . 1.713(6) yes
Mo6 O1t . . 1.735(6) yes
Mo6 O12t . . 1.701(6) yes
Mo6 O20b . . 1.917(8) yes
O21c O4t . 2_655 2.609(9) yes
O19b O1t . 2_555 2.742(8) yes
K1 O9t . . 2.890(6) no
K1 O10t . . 2.657(10) no
K1 O12t . . 2.822(7) no
K1 O1aq . . 3.147(10) no
K3 O3t . . 2.820(10) no
K3 O4t . . 3.214(10) no
K3 O6t . . 3.211(9) no
K3 O7t . . 2.829(8) no
K3 O11t . . 3.135(8) no
K3 O14b . . 2.740(6) no
K3 O19b . . 2.767(8) no
K3 O1aq . . 2.839(10) no
K1 O2t . . 3.195(10) no
K1 O5t . . 2.863(8) no
K1 O6t . . 2.759(8) no
K1 O8t . . 2.640(10) no
K2 O20b . . 2.776(6) no
K2 O1aq . . 2.743(15) no
K2 O2aq . . 2.743(13) no
K4 O2t . . 3.158(9) no
K4 O4t . . 2.901(9) no
K4 O7t . . 2.953(12) no
K4 O9t . . 3.093(9) no
K4 O17b . . 3.018(7) no
K4 O18b . . 3.023(10) no
K4 O2aq . . 2.758(12) no
K2 O3t . . 2.905(6) no
K2 O10t . . 3.093(7) no
K2 O11t . . 2.923(8) no
K2 O16b . . 2.749(6) no
